data_2217267
loop_
_publ_author_name
'Pu, Xiaohua'
'Zhang, Xinli'
'Li, Zongxiao'

_publ_section_title
;
 Bis[\m-2-(benzyliminomethyl)-4-chlorophenolato]bis[chloridocopper(II)]
;
_journal_coeditor_code RZ2176
_journal_issue 1
_journal_name_full 'Acta Crystallographica Section E'
_journal_page_first m216
_journal_page_last m216
_journal_paper_doi 10.1107/S1600536807061764
_journal_volume 64
_journal_year 2008
_chemical_formula_iupac '[Cu2 (C14 H11 Cl N O)2 Cl2]'
_chemical_formula_moiety 'C28 H22 Cl4 Cu2 N2 O2'
_chemical_formula_sum 'C28 H22 Cl4 Cu2 N2 O2'
_chemical_formula_weight 687.36
_chemical_name_systematic
;
Bis[\m-2-(benzyliminomethyl)-4-chlorophenolato]bis[chloridocopper(II)]
;
_space_group_IT_number 15
_symmetry_cell_setting monoclinic
_symmetry_space_group_name_Hall '-C 2yc'
_symmetry_space_group_name_H-M 'C 1 2/c 1'
_atom_sites_solution_hydrogens geom
_atom_sites_solution_primary direct
_atom_sites_solution_secondary difmap
_audit_creation_method SHELXL-97
_cell_angle_alpha 90.00
_cell_angle_beta 130.724(2)
_cell_angle_gamma 90.00
_cell_formula_units_Z 4
_cell_length_a 22.572(3)
_cell_length_b 9.3964(13)
_cell_length_c 16.649(2)
_cell_measurement_reflns_used 3416
_cell_measurement_temperature 298(2)
_cell_measurement_theta_max 27.92
_cell_measurement_theta_min 2.382
_cell_volume 2676.1(6)
_computing_cell_refinement 'SAINT (Siemens, 1996)'
_computing_data_collection 'SMART (Siemens, 1996)'
_computing_data_reduction 'SAINT (Siemens, 1996)'
_computing_molecular_graphics 'SHELXTL (Sheldrick, 1997b)'
_computing_publication_material 'SHELXTL (Sheldrick, 1997b)'
_computing_structure_refinement 'SHELXL97 (Sheldrick, 1997a)'
_computing_structure_solution 'SHELXS97 (Sheldrick, 1997a)'
_diffrn_ambient_temperature 298(2)
_diffrn_measured_fraction_theta_full 1.000
_diffrn_measured_fraction_theta_max 1.000
_diffrn_measurement_device_type 'Siemens SMART CCD area-detector'
_diffrn_measurement_method '\f and \w scans'
_diffrn_radiation_monochromator graphite
_diffrn_radiation_source 'fine-focus sealed tube'
_diffrn_radiation_type MoK\a
_diffrn_radiation_wavelength 0.71073
_diffrn_reflns_av_R_equivalents 0.0274
_diffrn_reflns_av_sigmaI/netI 0.0295
_diffrn_reflns_limit_h_max 25
_diffrn_reflns_limit_h_min -26
_diffrn_reflns_limit_k_max 11
_diffrn_reflns_limit_k_min -11
_diffrn_reflns_limit_l_max 19
_diffrn_reflns_limit_l_min -12
_diffrn_reflns_number 6545
_diffrn_reflns_theta_full 25.01
_diffrn_reflns_theta_max 25.01
_diffrn_reflns_theta_min 2.38
_exptl_absorpt_coefficient_mu 2.020
_exptl_absorpt_correction_T_max 0.548
_exptl_absorpt_correction_T_min 0.379
_exptl_absorpt_correction_type multi-scan
_exptl_absorpt_process_details '(SADABS; Sheldrick, 1996)'
_exptl_crystal_colour brown
_exptl_crystal_density_diffrn 1.706
_exptl_crystal_density_method 'not measured'
_exptl_crystal_description block
_exptl_crystal_F_000 1384
_exptl_crystal_size_max 0.55
_exptl_crystal_size_mid 0.43
_exptl_crystal_size_min 0.30
_refine_diff_density_max 0.284
_refine_diff_density_min -0.353
_refine_ls_extinction_method none
_refine_ls_goodness_of_fit_ref 1.044
_refine_ls_hydrogen_treatment constr
_refine_ls_matrix_type full
_refine_ls_number_parameters 172
_refine_ls_number_reflns 2364
_refine_ls_number_restraints 0
_refine_ls_restrained_S_all 1.044
_refine_ls_R_factor_all 0.0379
_refine_ls_R_factor_gt 0.0263
_refine_ls_shift/su_max 0.001
_refine_ls_shift/su_mean 0.000
_refine_ls_structure_factor_coef Fsqd
_refine_ls_weighting_details 'calc w=1/[\s^2^(Fo^2^)+(0.0314P)^2^+2.8567P] where P=(Fo^2^+2Fc^2^)/3'
_refine_ls_weighting_scheme calc
_refine_ls_wR_factor_gt 0.0644
_refine_ls_wR_factor_ref 0.0714
_reflns_number_gt 1910
_reflns_number_total 2364
_reflns_threshold_expression I>2\s(I)
_cod_data_source_file rz2176.cif
_cod_data_source_block I
_cod_original_cell_volume 2676.2(6)
_cod_original_sg_symbol_H-M 'C 2/c'
_cod_database_code 2217267
_cod_database_fobs_code 2217267

loop_
_symmetry_equiv_pos_as_xyz
'x, y, z'
'-x, y, -z+1/2'
'x+1/2, y+1/2, z'
'-x+1/2, y+1/2, -z+1/2'
'-x, -y, -z'
'x, -y, z-1/2'
'-x+1/2, -y+1/2, -z'
'x+1/2, -y+1/2, z-1/2'

loop_
_atom_site_type_symbol
_atom_site_label
_atom_site_fract_x
_atom_site_fract_y
_atom_site_fract_z
_atom_site_U_iso_or_equiv
_atom_site_adp_type
_atom_site_calc_flag
_atom_site_refinement_flags
_atom_site_occupancy
Cu Cu1 0.219816(18) 0.74677(3) 0.06012(3) 0.03095(12) Uani d . 1
Cl Cl1 0.39728(5) 0.05623(8) 0.19873(7) 0.0525(2) Uani d . 1
Cl Cl2 0.21728(4) 0.90619(8) 0.15408(6) 0.0452(2) Uani d . 1
N N1 0.17933(12) 0.5810(2) 0.08161(17) 0.0312(5) Uani d . 1
O O1 0.27824(11) 0.63270(18) 0.03605(15) 0.0349(4) Uani d . 1
C C1 0.20487(14) 0.4550(3) 0.09374(19) 0.0300(6) Uani d . 1
H H1 0.1797 0.3831 0.0998 0.036 Uiso calc R 1
C C2 0.26936(14) 0.4117(3) 0.09912(19) 0.0277(5) Uani d . 1
C C3 0.30487(14) 0.5008(3) 0.0735(2) 0.0287(6) Uani d . 1
C C4 0.37020(15) 0.4504(3) 0.0898(2) 0.0350(6) Uani d . 1
H H4 0.3950 0.5090 0.0747 0.042 Uiso calc R 1
C C5 0.39847(15) 0.3151(3) 0.1281(2) 0.0374(6) Uani d . 1
H H5 0.4422 0.2829 0.1390 0.045 Uiso calc R 1
C C6 0.36163(16) 0.2276(3) 0.1502(2) 0.0345(6) Uani d . 1
C C7 0.29761(15) 0.2734(3) 0.1358(2) 0.0303(6) Uani d . 1
H H7 0.2731 0.2128 0.1503 0.036 Uiso calc R 1
C C8 0.11883(16) 0.6011(3) 0.0906(2) 0.0401(7) Uani d . 1
H H8A 0.1424 0.6477 0.1575 0.048 Uiso calc R 1
H H8B 0.1005 0.5084 0.0918 0.048 Uiso calc R 1
C C9 0.04988(15) 0.6876(3) 0.0021(2) 0.0327(6) Uani d . 1
C C10 0.02317(17) 0.6889(3) -0.0990(2) 0.0433(7) Uani d . 1
H H10 0.0490 0.6354 -0.1150 0.052 Uiso calc R 1
C C11 -0.04162(19) 0.7684(3) -0.1780(3) 0.0541(9) Uani d . 1
H H11 -0.0583 0.7693 -0.2459 0.065 Uiso calc R 1
C C12 -0.08114(18) 0.8456(3) -0.1565(3) 0.0550(8) Uani d . 1
H H12 -0.1249 0.8988 -0.2094 0.066 Uiso calc R 1
C C13 -0.0555(2) 0.8436(4) -0.0561(3) 0.0708(11) Uani d . 1
H H13 -0.0824 0.8948 -0.0409 0.085 Uiso calc R 1
C C14 0.0098(2) 0.7667(4) 0.0228(3) 0.0599(10) Uani d . 1
H H14 0.0271 0.7681 0.0910 0.072 Uiso calc R 1

loop_
_atom_site_aniso_label
_atom_site_aniso_U_11
_atom_site_aniso_U_22
_atom_site_aniso_U_33
_atom_site_aniso_U_12
_atom_site_aniso_U_13
_atom_site_aniso_U_23
Cu1 0.0324(2) 0.0343(2) 0.0364(2) 0.00520(14) 0.02696(18) 0.00292(15)
Cl1 0.0578(5) 0.0436(4) 0.0659(5) 0.0233(4) 0.0447(5) 0.0165(4)
Cl2 0.0497(4) 0.0505(4) 0.0440(4) 0.0045(4) 0.0343(4) -0.0057(4)
N1 0.0265(11) 0.0389(13) 0.0367(13) 0.0068(10) 0.0243(11) 0.0070(10)
O1 0.0424(11) 0.0340(10) 0.0467(11) 0.0088(9) 0.0371(10) 0.0076(9)
C1 0.0253(13) 0.0392(15) 0.0290(14) 0.0019(12) 0.0192(13) 0.0055(12)
C2 0.0226(13) 0.0338(14) 0.0243(13) 0.0034(11) 0.0142(12) 0.0009(11)
C3 0.0279(14) 0.0315(14) 0.0261(14) 0.0026(11) 0.0174(12) 0.0002(11)
C4 0.0305(14) 0.0419(16) 0.0402(16) 0.0016(12) 0.0264(14) 0.0000(13)
C5 0.0297(14) 0.0448(16) 0.0422(17) 0.0096(13) 0.0255(14) 0.0030(14)
C6 0.0326(15) 0.0370(15) 0.0294(14) 0.0096(12) 0.0182(13) 0.0036(12)
C7 0.0283(14) 0.0358(15) 0.0268(14) 0.0014(11) 0.0179(13) 0.0011(11)
C8 0.0368(16) 0.0508(17) 0.0495(18) 0.0126(13) 0.0356(16) 0.0127(15)
C9 0.0264(14) 0.0370(15) 0.0395(16) 0.0010(12) 0.0236(13) 0.0011(13)
C10 0.0376(17) 0.0505(18) 0.0401(17) 0.0081(14) 0.0246(16) -0.0061(14)
C11 0.0461(19) 0.069(2) 0.0340(17) 0.0097(17) 0.0205(17) -0.0007(16)
C12 0.0373(17) 0.062(2) 0.049(2) 0.0210(16) 0.0207(17) 0.0115(17)
C13 0.065(2) 0.094(3) 0.067(2) 0.047(2) 0.049(2) 0.020(2)
C14 0.057(2) 0.090(3) 0.051(2) 0.0372(19) 0.0432(19) 0.0196(18)

loop_
_atom_type_symbol
_atom_type_description
_atom_type_scat_dispersion_real
_atom_type_scat_dispersion_imag
_atom_type_scat_source
C C 0.0033 0.0016 'International Tables Vol C Tables 4.2.6.8 and 6.1.1.4'
H H 0.0000 0.0000 'International Tables Vol C Tables 4.2.6.8 and 6.1.1.4'
N N 0.0061 0.0033 'International Tables Vol C Tables 4.2.6.8 and 6.1.1.4'
O O 0.0106 0.0060 'International Tables Vol C Tables 4.2.6.8 and 6.1.1.4'
Cl Cl 0.1484 0.1585 'International Tables Vol C Tables 4.2.6.8 and 6.1.1.4'
Cu Cu 0.3201 1.2651 'International Tables Vol C Tables 4.2.6.8 and 6.1.1.4'

loop_
_geom_angle_atom_site_label_1
_geom_angle_atom_site_label_2
_geom_angle_atom_site_label_3
_geom_angle_site_symmetry_1
_geom_angle_site_symmetry_3
_geom_angle
_geom_angle_publ_flag
O1 Cu1 N1 . . 93.43(8) y
O1 Cu1 O1 . 7_565 76.82(8) ?
N1 Cu1 O1 . 7_565 149.53(9) ?
O1 Cu1 Cl2 . . 149.90(6) y
N1 Cu1 Cl2 . . 100.42(6) y
O1 Cu1 Cl2 7_565 . 102.14(6) ?
C1 N1 C8 . . 117.0(2) ?
C1 N1 Cu1 . . 123.55(16) ?
C8 N1 Cu1 . . 119.34(17) ?
C3 O1 Cu1 . . 125.16(14) ?
C3 O1 Cu1 . 7_565 131.55(14) ?
Cu1 O1 Cu1 . 7_565 103.18(8) ?
N1 C1 C2 . . 126.9(2) ?
N1 C1 H1 . . 116.6 ?
C2 C1 H1 . . 116.6 ?
C7 C2 C3 . . 119.8(2) ?
C7 C2 C1 . . 116.0(2) ?
C3 C2 C1 . . 124.1(2) ?
O1 C3 C4 . . 120.0(2) ?
O1 C3 C2 . . 121.4(2) ?
C4 C3 C2 . . 118.6(2) ?
C5 C4 C3 . . 121.0(2) ?
C5 C4 H4 . . 119.5 ?
C3 C4 H4 . . 119.5 ?
C4 C5 C6 . . 119.7(2) ?
C4 C5 H5 . . 120.2 ?
C6 C5 H5 . . 120.2 ?
C7 C6 C5 . . 121.1(2) ?
C7 C6 Cl1 . . 119.0(2) ?
C5 C6 Cl1 . . 119.8(2) ?
C6 C7 C2 . . 119.7(2) ?
C6 C7 H7 . . 120.2 ?
C2 C7 H7 . . 120.2 ?
N1 C8 C9 . . 113.7(2) ?
N1 C8 H8A . . 108.8 ?
C9 C8 H8A . . 108.8 ?
N1 C8 H8B . . 108.8 ?
C9 C8 H8B . . 108.8 ?
H8A C8 H8B . . 107.7 ?
C10 C9 C14 . . 118.0(3) ?
C10 C9 C8 . . 123.6(2) ?
C14 C9 C8 . . 118.4(2) ?
C9 C10 C11 . . 121.1(3) ?
C9 C10 H10 . . 119.4 ?
C11 C10 H10 . . 119.4 ?
C12 C11 C10 . . 120.2(3) ?
C12 C11 H11 . . 119.9 ?
C10 C11 H11 . . 119.9 ?
C13 C12 C11 . . 119.0(3) ?
C13 C12 H12 . . 120.5 ?
C11 C12 H12 . . 120.5 ?
C12 C13 C14 . . 120.6(3) ?
C12 C13 H13 . . 119.7 ?
C14 C13 H13 . . 119.7 ?
C13 C14 C9 . . 121.0(3) ?
C13 C14 H14 . . 119.5 ?
C9 C14 H14 . . 119.5 ?

loop_
_geom_bond_atom_site_label_1
_geom_bond_atom_site_label_2
_geom_bond_site_symmetry_2
_geom_bond_distance
_geom_bond_publ_flag
Cu1 O1 . 1.9334(16) y
Cu1 N1 . 1.953(2) y
Cu1 O1 7_565 1.9850(17) ?
Cu1 Cl2 . 2.1934(8) y
Cl1 C6 . 1.746(3) ?
N1 C1 . 1.274(3) ?
N1 C8 . 1.480(3) ?
O1 C3 . 1.341(3) ?
O1 Cu1 7_565 1.9850(17) ?
C1 C2 . 1.457(3) ?
C1 H1 . 0.9300 ?
C2 C7 . 1.401(3) ?
C2 C3 . 1.404(3) ?
C3 C4 . 1.396(3) ?
C4 C5 . 1.378(4) ?
C4 H4 . 0.9300 ?
C5 C6 . 1.379(4) ?
C5 H5 . 0.9300 ?
C6 C7 . 1.371(4) ?
C7 H7 . 0.9300 ?
C8 C9 . 1.504(4) ?
C8 H8A . 0.9700 ?
C8 H8B . 0.9700 ?
C9 C10 . 1.369(4) ?
C9 C14 . 1.376(4) ?
C10 C11 . 1.385(4) ?
C10 H10 . 0.9300 ?
C11 C12 . 1.367(4) ?
C11 H11 . 0.9300 ?
C12 C13 . 1.367(5) ?
C12 H12 . 0.9300 ?
C13 C14 . 1.376(5) ?
C13 H13 . 0.9300 ?
C14 H14 . 0.9300 ?

loop_
_geom_torsion_atom_site_label_1
_geom_torsion_atom_site_label_2
_geom_torsion_atom_site_label_3
_geom_torsion_atom_site_label_4
_geom_torsion_site_symmetry_1
_geom_torsion_site_symmetry_4
_geom_torsion
O1 Cu1 N1 C1 . . 11.7(2)
O1 Cu1 N1 C1 7_565 . 81.3(3)
Cl2 Cu1 N1 C1 . . -141.5(2)
O1 Cu1 N1 C8 . . -171.9(2)
O1 Cu1 N1 C8 7_565 . -102.3(2)
Cl2 Cu1 N1 C8 . . 34.9(2)
N1 Cu1 O1 C3 . . -25.7(2)
O1 Cu1 O1 C3 7_565 . -176.5(2)
Cl2 Cu1 O1 C3 . . 92.0(2)
N1 Cu1 O1 Cu1 . 7_565 150.78(10)
O1 Cu1 O1 Cu1 7_565 7_565 0.0
Cl2 Cu1 O1 Cu1 . 7_565 -91.53(12)
C8 N1 C1 C2 . . -173.3(2)
Cu1 N1 C1 C2 . . 3.2(4)
N1 C1 C2 C7 . . 166.4(3)
N1 C1 C2 C3 . . -11.5(4)
Cu1 O1 C3 C4 . . -154.0(2)
Cu1 O1 C3 C4 7_565 . 30.6(4)
Cu1 O1 C3 C2 . . 24.7(3)
Cu1 O1 C3 C2 7_565 . -150.76(19)
C7 C2 C3 O1 . . 178.6(2)
C1 C2 C3 O1 . . -3.6(4)
C7 C2 C3 C4 . . -2.8(4)
C1 C2 C3 C4 . . 175.0(2)
O1 C3 C4 C5 . . -179.9(2)
C2 C3 C4 C5 . . 1.4(4)
C3 C4 C5 C6 . . 0.3(4)
C4 C5 C6 C7 . . -0.7(4)
C4 C5 C6 Cl1 . . -180.0(2)
C5 C6 C7 C2 . . -0.7(4)
Cl1 C6 C7 C2 . . 178.58(19)
C3 C2 C7 C6 . . 2.4(4)
C1 C2 C7 C6 . . -175.6(2)
C1 N1 C8 C9 . . -132.1(3)
Cu1 N1 C8 C9 . . 51.3(3)
N1 C8 C9 C10 . . 31.3(4)
N1 C8 C9 C14 . . -150.8(3)
C14 C9 C10 C11 . . 0.7(5)
C8 C9 C10 C11 . . 178.7(3)
C9 C10 C11 C12 . . -1.2(5)
C10 C11 C12 C13 . . 0.4(5)
C11 C12 C13 C14 . . 0.9(6)
C12 C13 C14 C9 . . -1.3(6)
C10 C9 C14 C13 . . 0.5(5)
C8 C9 C14 C13 . . -177.5(3)
